data_7055577
loop_
_publ_author_name
'Mella, Pablo'
'Cabezas, Karina'
'Cerda, Carla'
'Cepeda, Marjorie'
'G\"unther, German'
'Pizarro, Nancy Alejandra'
'Vega, Andres'

_publ_section_title
;
 Solvent, Coordinating and Hydrogen-Bond Effects on the Chromic
 Luminescence of the Cationic Complex [(phen)(H2O)Re(CO)3]+
;
_journal_name_full 'New J. Chem.'
_journal_paper_doi 10.1039/C6NJ00885B
_journal_year 2016
_chemical_formula_moiety '(C15 H10 N2 O4 Re), (C F3 O3 S), (C4 H8 O)0.5 '
_chemical_formula_sum 'C36 H28 F6 N4 O15 Re2 S2'
_chemical_formula_weight 1307.16
_chemical_name_systematic
; 
 ? 
;
_space_group_IT_number 2
_symmetry_cell_setting triclinic
_symmetry_space_group_name_Hall '-P 1'
_symmetry_space_group_name_H-M 'P -1'
_atom_sites_solution_hydrogens geom
_atom_sites_solution_primary direct
_atom_sites_solution_secondary difmap
_audit_creation_method SHELXL-97
_audit_update_record
;
2015-02-17 deposited with the CCDC.
2016-05-19 downloaded from the CCDC.
;
_cell_angle_alpha 79.521(6)
_cell_angle_beta 65.587(6)
_cell_angle_gamma 62.424(6)
_cell_formula_units_Z 1
_cell_length_a 10.8439(11)
_cell_length_b 10.9199(11)
_cell_length_c 12.5692(12)
_cell_measurement_reflns_used 6867
_cell_measurement_temperature 293(2)
_cell_measurement_theta_max 24.82
_cell_measurement_theta_min 2.38
_cell_volume 1201.2(2)
_computing_cell_refinement 'SAINT-NT (Bruker, 1999)'
_computing_data_collection 'SMART-NT (Bruker, 2001)'
_computing_data_reduction 'SAINT-NT (Bruker, 1999)'
_computing_molecular_graphics 'SHELXTL-NT (Bruker, 1999)'
_computing_publication_material 'SHELXTL-NT (Bruker, 1999)'
_computing_structure_refinement 'SHELXL (Sheldrick, 2008)'
_computing_structure_solution 'SHELXS (Sheldrick, 1990)'
_diffrn_ambient_temperature 293(2)
_diffrn_measured_fraction_theta_full 0.994
_diffrn_measured_fraction_theta_max 0.994
_diffrn_measurement_device_type 'CCD area detector'
_diffrn_measurement_method 'phi and omega scans'
_diffrn_radiation_monochromator graphite
_diffrn_radiation_source 'fine-focus sealed tube'
_diffrn_radiation_type MoK\a
_diffrn_radiation_wavelength 0.71073
_diffrn_reflns_av_R_equivalents 0.0395
_diffrn_reflns_av_sigmaI/netI 0.0611
_diffrn_reflns_limit_h_max 13
_diffrn_reflns_limit_h_min -13
_diffrn_reflns_limit_k_max 13
_diffrn_reflns_limit_k_min -13
_diffrn_reflns_limit_l_max 15
_diffrn_reflns_limit_l_min -15
_diffrn_reflns_number 9223
_diffrn_reflns_theta_full 26.00
_diffrn_reflns_theta_max 26.00
_diffrn_reflns_theta_min 2.38
_exptl_absorpt_coefficient_mu 5.209
_exptl_absorpt_correction_T_max 0.60
_exptl_absorpt_correction_T_min 0.54
_exptl_absorpt_correction_type empirical
_exptl_absorpt_process_details 'SADABS, Bruker'
_exptl_crystal_colour yellow
_exptl_crystal_density_diffrn 1.807
_exptl_crystal_density_method 'not measured'
_exptl_crystal_description block
_exptl_crystal_F_000 628
_exptl_crystal_preparation Luminescent
_exptl_crystal_recrystallization_method 'Re-crystallisation from solvent: Chloroform/Heptane'
_exptl_crystal_size_max 0.30
_exptl_crystal_size_mid 0.10
_exptl_crystal_size_min 0.10
_refine_diff_density_max 1.716
_refine_diff_density_min -2.037
_refine_diff_density_rms 0.182
_refine_ls_extinction_method none
_refine_ls_goodness_of_fit_ref 1.040
_refine_ls_hydrogen_treatment mixed
_refine_ls_matrix_type full
_refine_ls_number_parameters 324
_refine_ls_number_reflns 4702
_refine_ls_number_restraints 2
_refine_ls_restrained_S_all 1.040
_refine_ls_R_factor_all 0.0593
_refine_ls_R_factor_gt 0.0513
_refine_ls_shift/su_max 0.001
_refine_ls_shift/su_mean 0.000
_refine_ls_structure_factor_coef Fsqd
_refine_ls_weighting_details 'calc w=1/[\s^2^(Fo^2^)+(0.0912P)^2^+1.8646P] where P=(Fo^2^+2Fc^2^)/3'
_refine_ls_weighting_scheme calc
_refine_ls_wR_factor_gt 0.1388
_refine_ls_wR_factor_ref 0.1448
_reflns_number_gt 4121
_reflns_number_total 4702
_reflns_threshold_expression >2sigma(I)
_cod_data_source_file c6nj00885b3.cif
_cod_data_source_block '_PhenaquoReCO3triflate'
_cod_depositor_comments
;
The following automatic conversions were performed:

'_symmetry_cell_setting' value 'Triclinic' changed to 'triclinic'
according to
/usr/data/users/saulius/crontab/automatic-downloads/rss-feeds/RSC/lib/dictionaries/cif_core.dic
dictionary named 'cif_core.dic' version 2.4.2 from 2011-04-26.

Automatic conversion script
Id: cif_fix_values 4268 2015-11-12 08:31:59Z antanas 
;
_cod_original_cell_volume 1201.3(2)
_cod_original_sg_symbol_Hall -P1
_cod_database_code 7055577

loop_
_symmetry_equiv_pos_as_xyz
'x, y, z'
'-x, -y, -z'

loop_
_atom_site_label
_atom_site_type_symbol
_atom_site_fract_x
_atom_site_fract_y
_atom_site_fract_z
_atom_site_U_iso_or_equiv
_atom_site_adp_type
_atom_site_occupancy
_atom_site_symmetry_multiplicity
_atom_site_calc_flag
_atom_site_refinement_flags
Re1 Re 0.72693(4) 0.70614(3) 0.74186(2) 0.04415(15) Uani 1 1 d .
N1 N 0.6745(8) 0.6594(7) 0.6108(6) 0.0467(16) Uani 1 1 d .
N2 N 0.5334(9) 0.8918(7) 0.7337(6) 0.0505(18) Uani 1 1 d .
C1 C 0.7447(12) 0.5433(10) 0.5495(9) 0.060(2) Uani 1 1 d .
H1 H 0.8274 0.4725 0.5628 0.072 Uiso 1 1 calc R
C2 C 0.7040(15) 0.5198(12) 0.4675(9) 0.075(3) Uani 1 1 d .
H2 H 0.7592 0.4367 0.4260 0.091 Uiso 1 1 calc R
C3 C 0.5791(14) 0.6228(12) 0.4482(8) 0.069(3) Uani 1 1 d .
H3 H 0.5486 0.6091 0.3940 0.083 Uiso 1 1 calc R
C4 C 0.5000(12) 0.7458(11) 0.5101(8) 0.057(2) Uani 1 1 d .
C5 C 0.3690(13) 0.8596(13) 0.4983(9) 0.068(3) Uani 1 1 d .
H5 H 0.3331 0.8531 0.4450 0.081 Uiso 1 1 calc R
C6 C 0.2980(12) 0.9740(13) 0.5622(10) 0.071(3) Uani 1 1 d .
H6 H 0.2132 1.0456 0.5526 0.086 Uiso 1 1 calc R
C7 C 0.3472(10) 0.9902(10) 0.6441(8) 0.056(2) Uani 1 1 d .
C8 C 0.2754(12) 1.1117(10) 0.7160(10) 0.073(3) Uani 1 1 d .
H8 H 0.1878 1.1852 0.7123 0.087 Uiso 1 1 calc R
C9 C 0.3347(14) 1.1188(11) 0.7882(10) 0.079(3) Uani 1 1 d .
H9 H 0.2903 1.1987 0.8321 0.095 Uiso 1 1 calc R
C10 C 0.4637(13) 1.0062(9) 0.7979(9) 0.063(3) Uani 1 1 d .
H10 H 0.5012 1.0119 0.8504 0.075 Uiso 1 1 calc R
C11 C 0.4766(10) 0.8845(8) 0.6568(7) 0.0457(18) Uani 1 1 d .
C12 C 0.5525(9) 0.7600(8) 0.5913(7) 0.0436(17) Uani 1 1 d .
O1 O 0.5486(9) 0.6468(8) 0.8551(6) 0.0627(17) Uani 1 1 d D
H1W H 0.581(8) 0.5606(16) 0.868(6) 0.025(18) Uiso 1 1 d D
H2W H 0.534(13) 0.678(11) 0.919(5) 0.07(3) Uiso 1 1 d D
C13 C 0.8713(12) 0.7661(9) 0.6362(8) 0.053(2) Uani 1 1 d .
O2 O 0.9645(10) 0.7980(9) 0.5722(7) 0.082(2) Uani 1 1 d .
C14 C 0.8839(12) 0.5312(11) 0.7433(9) 0.060(2) Uani 1 1 d .
O3 O 0.9927(10) 0.4266(8) 0.7336(9) 0.090(3) Uani 1 1 d .
C15 C 0.7458(14) 0.7626(12) 0.8696(9) 0.067(3) Uani 1 1 d .
O4 O 0.7556(12) 0.7972(12) 0.9427(7) 0.103(3) Uani 1 1 d .
S1 S 0.3695(4) 0.7293(3) 0.1704(2) 0.0685(7) Uani 1 1 d .
O5 O 0.418(2) 0.712(2) 0.2552(18) 0.235(12) Uani 1 1 d .
O6 O 0.3607(16) 0.6200(11) 0.1335(14) 0.142(5) Uani 1 1 d .
O7 O 0.4378(18) 0.7847(17) 0.0671(14) 0.195(7) Uani 1 1 d .
C16 C 0.183(2) 0.8559(16) 0.2229(15) 0.094(4) Uani 1 1 d .
F1 F 0.1038(17) 0.818(3) 0.3176(17) 0.262(12) Uani 1 1 d .
F2 F 0.1667(18) 0.9687(12) 0.2514(15) 0.206(7) Uani 1 1 d .
F3 F 0.1171(18) 0.8851(15) 0.1562(17) 0.234(9) Uani 1 1 d .
O8 O 0.839(3) 0.375(2) 0.2183(15) 0.124(9) Uani 0.50 1 d P
C17 C 0.849(4) 0.371(4) 0.040(2) 0.125(14) Uani 0.50 1 d P
H17A H 0.7636 0.4142 0.0168 0.149 Uiso 0.50 1 calc PR
H17B H 0.9390 0.3625 -0.0274 0.149 Uiso 0.50 1 calc PR
C18 C 0.864(3) 0.237(3) 0.093(3) 0.104(11) Uani 0.50 1 d P
H18A H 0.7948 0.2094 0.0857 0.124 Uiso 0.50 1 calc PR
H18B H 0.9659 0.1658 0.0591 0.124 Uiso 0.50 1 calc PR
C19 C 0.827(4) 0.266(4) 0.208(2) 0.110(11) Uani 0.50 1 d P
H19A H 0.7246 0.2788 0.2534 0.132 Uiso 0.50 1 calc PR
H19B H 0.8924 0.1875 0.2397 0.132 Uiso 0.50 1 calc PR
C20 C 0.827(4) 0.452(3) 0.133(3) 0.098(9) Uani 0.50 1 d P
H20A H 0.9014 0.4883 0.1059 0.117 Uiso 0.50 1 calc PR
H20B H 0.7279 0.5297 0.1563 0.117 Uiso 0.50 1 calc PR

loop_
_atom_site_aniso_label
_atom_site_aniso_U_11
_atom_site_aniso_U_22
_atom_site_aniso_U_33
_atom_site_aniso_U_23
_atom_site_aniso_U_13
_atom_site_aniso_U_12
Re1 0.0442(2) 0.0415(2) 0.0413(2) 0.00157(13) -0.02008(16) -0.01125(16)
N1 0.048(4) 0.044(4) 0.041(3) -0.001(3) -0.015(3) -0.015(3)
N2 0.065(5) 0.037(3) 0.045(4) 0.003(3) -0.029(4) -0.014(3)
C1 0.061(6) 0.052(5) 0.064(6) -0.012(4) -0.026(5) -0.014(5)
C2 0.091(9) 0.073(7) 0.065(6) -0.022(5) -0.025(6) -0.034(7)
C3 0.089(9) 0.090(7) 0.049(5) -0.005(5) -0.025(5) -0.053(7)
C4 0.061(6) 0.075(6) 0.049(5) 0.010(4) -0.026(4) -0.037(5)
C5 0.066(7) 0.095(8) 0.062(6) 0.017(6) -0.041(5) -0.040(6)
C6 0.051(6) 0.088(8) 0.071(6) 0.027(6) -0.036(5) -0.025(6)
C7 0.040(5) 0.056(5) 0.045(4) 0.010(4) -0.009(4) -0.010(4)
C8 0.046(6) 0.047(5) 0.077(7) 0.005(5) -0.015(5) 0.009(4)
C9 0.081(8) 0.052(5) 0.072(7) -0.012(5) -0.027(6) 0.000(5)
C10 0.070(7) 0.046(5) 0.060(6) -0.014(4) -0.025(5) -0.010(5)
C11 0.045(5) 0.045(4) 0.041(4) 0.009(3) -0.014(4) -0.019(4)
C12 0.040(5) 0.047(4) 0.038(4) 0.006(3) -0.014(3) -0.016(4)
O1 0.061(5) 0.071(4) 0.054(4) 0.016(3) -0.019(3) -0.035(4)
C13 0.052(6) 0.050(5) 0.053(5) -0.001(4) -0.029(5) -0.011(4)
O2 0.076(6) 0.093(6) 0.076(5) 0.017(4) -0.024(4) -0.046(5)
C14 0.053(6) 0.064(6) 0.069(6) 0.016(5) -0.031(5) -0.029(5)
O3 0.063(5) 0.048(4) 0.136(8) 0.008(4) -0.050(5) 0.003(4)
C15 0.070(7) 0.079(7) 0.052(5) -0.003(5) -0.023(5) -0.032(6)
O4 0.116(8) 0.158(9) 0.061(5) -0.015(5) -0.040(5) -0.069(7)
S1 0.0718(19) 0.0757(16) 0.0630(15) -0.0145(12) -0.0231(13) -0.0323(15)
O5 0.172(16) 0.28(2) 0.216(18) -0.116(17) -0.151(16) 0.041(15)
O6 0.140(11) 0.072(6) 0.221(15) -0.040(7) -0.099(11) -0.009(6)
O7 0.156(14) 0.184(15) 0.162(13) -0.022(11) 0.037(10) -0.083(13)
C16 0.101(12) 0.088(9) 0.097(10) -0.012(8) -0.044(9) -0.033(8)
F1 0.096(10) 0.33(3) 0.184(15) 0.006(15) 0.032(10) -0.024(13)
F2 0.193(14) 0.107(8) 0.275(17) -0.108(10) -0.055(12) -0.022(8)
F3 0.190(14) 0.169(12) 0.30(2) -0.105(13) -0.175(15) 0.061(10)
O8 0.20(3) 0.085(12) 0.053(9) -0.022(9) -0.041(12) -0.034(15)
C17 0.14(3) 0.23(4) 0.056(14) 0.06(2) -0.066(17) -0.12(3)
C18 0.09(2) 0.074(15) 0.17(3) -0.055(17) -0.09(2) -0.002(14)
C19 0.13(3) 0.14(3) 0.057(14) 0.049(16) -0.022(15) -0.09(2)
C20 0.10(2) 0.052(12) 0.12(2) -0.009(14) -0.027(18) -0.023(13)

loop_
_atom_type_symbol
_atom_type_description
_atom_type_scat_dispersion_real
_atom_type_scat_dispersion_imag
_atom_type_scat_source
C C 0.0033 0.0016 'International Tables Vol C Tables 4.2.6.8 and 6.1.1.4'
H H 0.0000 0.0000 'International Tables Vol C Tables 4.2.6.8 and 6.1.1.4'
N N 0.0061 0.0033 'International Tables Vol C Tables 4.2.6.8 and 6.1.1.4'
O O 0.0106 0.0060 'International Tables Vol C Tables 4.2.6.8 and 6.1.1.4'
F F 0.0171 0.0103 'International Tables Vol C Tables 4.2.6.8 and 6.1.1.4'
S S 0.1246 0.1234 'International Tables Vol C Tables 4.2.6.8 and 6.1.1.4'
Re Re -1.0185 7.2310 'International Tables Vol C Tables 4.2.6.8 and 6.1.1.4'

loop_
_geom_angle_atom_site_label_1
_geom_angle_atom_site_label_2
_geom_angle_atom_site_label_3
_geom_angle
_geom_angle_publ_flag
C14 Re1 C13 89.0(4) y
C14 Re1 C15 88.7(5) y
C13 Re1 C15 88.9(4) y
C14 Re1 N1 97.3(4) y
C13 Re1 N1 95.7(3) y
C15 Re1 N1 172.4(4) y
C14 Re1 N2 172.0(3) y
C13 Re1 N2 95.7(3) y
C15 Re1 N2 97.8(4) y
N1 Re1 N2 75.8(3) y
C14 Re1 O1 94.8(4) y
C13 Re1 O1 175.1(3) y
C15 Re1 O1 94.3(4) y
N1 Re1 O1 80.7(3) y
N2 Re1 O1 80.2(3) y
C1 N1 C12 116.5(8) ?
C1 N1 Re1 127.8(6) ?
C12 N1 Re1 115.7(5) ?
C10 N2 C11 118.7(8) ?
C10 N2 Re1 126.7(7) ?
C11 N2 Re1 114.6(5) ?
N1 C1 C2 124.8(10) ?
N1 C1 H1 117.6 ?
C2 C1 H1 117.6 ?
C1 C2 C3 118.5(10) ?
C1 C2 H2 120.7 ?
C3 C2 H2 120.7 ?
C4 C3 C2 119.6(9) ?
C4 C3 H3 120.2 ?
C2 C3 H3 120.2 ?
C3 C4 C12 117.4(9) ?
C3 C4 C5 124.8(9) ?
C12 C4 C5 117.9(9) ?
C6 C5 C4 121.2(9) ?
C6 C5 H5 119.4 ?
C4 C5 H5 119.4 ?
C5 C6 C7 122.1(9) ?
C5 C6 H6 119.0 ?
C7 C6 H6 119.0 ?
C11 C7 C6 119.2(9) ?
C11 C7 C8 116.0(9) ?
C6 C7 C8 124.8(9) ?
C9 C8 C7 120.0(9) ?
C9 C8 H8 120.0 ?
C7 C8 H8 120.0 ?
C8 C9 C10 120.5(10) ?
C8 C9 H9 119.8 ?
C10 C9 H9 119.8 ?
N2 C10 C9 121.6(10) ?
N2 C10 H10 119.2 ?
C9 C10 H10 119.2 ?
N2 C11 C7 123.2(8) ?
N2 C11 C12 117.0(7) ?
C7 C11 C12 119.7(8) ?
N1 C12 C4 123.3(8) ?
N1 C12 C11 116.8(7) ?
C4 C12 C11 119.9(8) ?
Re1 O1 H1W 113(5) ?
Re1 O1 H2W 97(8) ?
H1W O1 H2W 101(9) ?
O2 C13 Re1 177.2(9) ?
O3 C14 Re1 172.5(9) ?
O4 C15 Re1 178.9(12) ?
O5 S1 O7 116.5(16) ?
O5 S1 O6 121.1(13) ?
O7 S1 O6 104.3(10) ?
O5 S1 C16 105.1(9) ?
O7 S1 C16 103.7(9) ?
O6 S1 C16 104.1(8) ?
F3 C16 F2 106.1(17) ?
F3 C16 F1 106(2) ?
F2 C16 F1 103.2(18) ?
F3 C16 S1 115.0(13) ?
F2 C16 S1 114.6(14) ?
F1 C16 S1 111.1(14) ?
C20 O8 C19 110(2) ?
C18 C17 C20 104.2(19) ?
C18 C17 H17A 110.9 ?
C20 C17 H17A 110.9 ?
C18 C17 H17B 110.9 ?
C20 C17 H17B 110.9 ?
H17A C17 H17B 108.9 ?
C19 C18 C17 100(2) ?
C19 C18 H18A 111.7 ?
C17 C18 H18A 111.7 ?
C19 C18 H18B 111.7 ?
C17 C18 H18B 111.7 ?
H18A C18 H18B 109.5 ?
O8 C19 C18 113(2) ?
O8 C19 H19A 109.1 ?
C18 C19 H19A 109.1 ?
O8 C19 H19B 109.1 ?
C18 C19 H19B 109.1 ?
H19A C19 H19B 107.8 ?
O8 C20 C17 108(2) ?
O8 C20 H20A 110.1 ?
C17 C20 H20A 110.1 ?
O8 C20 H20B 110.1 ?
C17 C20 H20B 110.1 ?
H20A C20 H20B 108.4 ?

loop_
_geom_bond_atom_site_label_1
_geom_bond_atom_site_label_2
_geom_bond_distance
_geom_bond_publ_flag
Re1 C14 1.884(10) y
Re1 C13 1.886(11) y
Re1 C15 1.935(11) y
Re1 N1 2.156(7) y
Re1 N2 2.165(7) y
Re1 O1 2.176(7) y
N1 C1 1.326(11) ?
N1 C12 1.357(11) ?
N2 C10 1.331(11) ?
N2 C11 1.374(11) ?
C1 C2 1.378(14) ?
C1 H1 0.9300 ?
C2 C3 1.386(16) ?
C2 H2 0.9300 ?
C3 C4 1.381(15) ?
C3 H3 0.9300 ?
C4 C12 1.418(12) ?
C4 C5 1.435(15) ?
C5 C6 1.327(16) ?
C5 H5 0.9300 ?
C6 C7 1.409(15) ?
C6 H6 0.9300 ?
C7 C11 1.394(12) ?
C7 C8 1.443(15) ?
C8 C9 1.340(17) ?
C8 H8 0.9300 ?
C9 C10 1.406(15) ?
C9 H9 0.9300 ?
C10 H10 0.9300 ?
C11 C12 1.418(12) ?
O1 H1W 0.85 ?
O1 H2W 0.85 ?
C13 O2 1.158(13) ?
C14 O3 1.181(13) ?
C15 O4 1.115(13) ?
S1 O5 1.320(13) ?
S1 O7 1.390(15) ?
S1 O6 1.411(11) ?
S1 C16 1.755(17) ?
C16 F3 1.226(18) ?
C16 F2 1.258(17) ?
C16 F1 1.28(2) ?
O8 C20 1.25(3) ?
O8 C19 1.29(3) ?
C17 C18 1.46(4) ?
C17 C20 1.47(4) ?
C17 H17A 0.9700 ?
C17 H17B 0.9700 ?
C18 C19 1.39(4) ?
C18 H18A 0.9700 ?
C18 H18B 0.9700 ?
C19 H19A 0.9700 ?
C19 H19B 0.9700 ?
C20 H20A 0.9700 ?
C20 H20B 0.9700 ?

loop_
_geom_hbond_atom_site_label_D
_geom_hbond_atom_site_label_H
_geom_hbond_atom_site_label_A
_geom_hbond_distance_DH
_geom_hbond_distance_HA
_geom_hbond_distance_DA
_geom_hbond_angle_DHA
_geom_hbond_site_symmetry_A
O1 H2W O6 0.85 2.74 3.281(18) 123 1_556
O1 H2W O7 0.85 2.00 2.818(19) 162 1_556
O1 H1W O6 0.85 1.77 2.606(13) 166 2_666
